data_7714098
loop_
_publ_author_name
'Siewert, Jan-Erik'
'Schumann, Andr\'e'
'Wellnitz, Tim'
'Dankert, Fabian'
'Hering-Junghans, Christian'

_publ_section_title
;
 Triphosphiranes as Phosphinidene-Transfer Agents -- Synthesis of Regular
 and Chelating NHC Phosphinidene Adducts
;
_journal_name_full 'Dalton Transactions'
_journal_paper_doi 10.1039/D3DT02690F
_journal_year 2023
_chemical_formula_moiety 'C23 H37 N2 P'
_chemical_formula_sum 'C23 H37 N2 P'
_chemical_formula_weight 372.51
_space_group_crystal_system monoclinic
_space_group_IT_number 14
_space_group_name_Hall '-P 2ybc'
_space_group_name_H-M_alt 'P 1 21/c 1'
_atom_sites_solution_hydrogens geom
_audit_creation_method SHELXL-2014/7
_audit_update_record
;
2023-08-17 deposited with the CCDC.	2023-09-26 downloaded from the CCDC.
;
_cell_angle_alpha 90
_cell_angle_beta 106.127(2)
_cell_angle_gamma 90
_cell_formula_units_Z 4
_cell_length_a 10.4539(9)
_cell_length_b 15.7979(13)
_cell_length_c 14.8454(12)
_cell_measurement_reflns_used 9755
_cell_measurement_temperature 150(2)
_cell_measurement_theta_max 30.45
_cell_measurement_theta_min 2.40
_cell_volume 2355.2(3)
_computing_cell_refinement 'SAINT (Bruker, 2013)'
_computing_data_collection 'APEX2 (Bruker, 2014)'
_computing_data_reduction SAINT
_computing_molecular_graphics 'ORTEP-3v2.01 (Farrugia, 1997)'
_computing_publication_material 'SHELXL-2014/7 (Sheldrick, 2014)'
_computing_structure_refinement 'SHELXL-2014/7 (Sheldrick, 2014)'
_computing_structure_solution 'SHELXT (Sheldrick, 2015)'
_diffrn_ambient_temperature 150(2)
_diffrn_measured_fraction_theta_full 1.000
_diffrn_measured_fraction_theta_max 1.000
_diffrn_measurement_device_type 'Bruker APEX-II CCD'
_diffrn_measurement_method '\f and \w scans'
_diffrn_radiation_type MoK\a
_diffrn_radiation_wavelength 0.71073
_diffrn_reflns_av_R_equivalents 0.0364
_diffrn_reflns_av_unetI/netI 0.0222
_diffrn_reflns_Laue_measured_fraction_full 1.000
_diffrn_reflns_Laue_measured_fraction_max 1.000
_diffrn_reflns_limit_h_max 13
_diffrn_reflns_limit_h_min -14
_diffrn_reflns_limit_k_max 22
_diffrn_reflns_limit_k_min -22
_diffrn_reflns_limit_l_max 20
_diffrn_reflns_limit_l_min -20
_diffrn_reflns_number 59977
_diffrn_reflns_point_group_measured_fraction_full 1.000
_diffrn_reflns_point_group_measured_fraction_max 1.000
_diffrn_reflns_theta_full 25.242
_diffrn_reflns_theta_max 29.999
_diffrn_reflns_theta_min 1.924
_exptl_absorpt_coefficient_mu 0.125
_exptl_absorpt_correction_T_max 0.979
_exptl_absorpt_correction_T_min 0.966
_exptl_absorpt_correction_type multi-scan
_exptl_absorpt_process_details '(SADABS; Sheldrick, 2014)'
_exptl_crystal_colour yellow
_exptl_crystal_density_diffrn 1.051
_exptl_crystal_description block
_exptl_crystal_F_000 816
_exptl_crystal_size_max 0.280
_exptl_crystal_size_mid 0.260
_exptl_crystal_size_min 0.170
_refine_diff_density_max 0.360
_refine_diff_density_min -0.247
_refine_diff_density_rms 0.042
_refine_ls_extinction_method none
_refine_ls_goodness_of_fit_ref 1.066
_refine_ls_hydrogen_treatment constr
_refine_ls_matrix_type full
_refine_ls_number_parameters 245
_refine_ls_number_reflns 6873
_refine_ls_number_restraints 0
_refine_ls_restrained_S_all 1.066
_refine_ls_R_factor_all 0.0475
_refine_ls_R_factor_gt 0.0369
_refine_ls_shift/su_max 0.000
_refine_ls_shift/su_mean 0.000
_refine_ls_structure_factor_coef Fsqd
_refine_ls_weighting_details 'w=1/[\s^2^(Fo^2^)+(0.0616P)^2^+0.2408P] where P=(Fo^2^+2Fc^2^)/3'
_refine_ls_weighting_scheme calc
_refine_ls_wR_factor_gt 0.1040
_refine_ls_wR_factor_ref 0.1094
_reflns_Friedel_coverage 0.000
_reflns_number_gt 5553
_reflns_number_total 6873
_reflns_threshold_expression 'I > 2\s(I)'
_cod_data_source_file d3dt02690f2.cif
_cod_data_source_block ax1959_DipPIiPr2Me2_cmpd4b
_cod_original_sg_symbol_H-M 'P 21/c'
_cod_database_code 7714098
_shelx_shelxl_version_number 2014/7
_shelx_space_group_comment
;
The symmetry employed for this shelxl refinement is uniquely defined
by the following loop, which should always be used as a source of
symmetry information in preference to the above space-group names.
They are only intended as comments.
;
_shelx_estimated_absorpt_t_min 0.966
_shelx_estimated_absorpt_t_max 0.979

loop_
_space_group_symop_operation_xyz
'x, y, z'
'-x, y+1/2, -z+1/2'
'-x, -y, -z'
'x, -y-1/2, z-1/2'

loop_
_atom_site_label
_atom_site_type_symbol
_atom_site_fract_x
_atom_site_fract_y
_atom_site_fract_z
_atom_site_U_iso_or_equiv
_atom_site_adp_type
_atom_site_occupancy
_atom_site_site_symmetry_order
_atom_site_calc_flag
_atom_site_refinement_flags_posn
_atom_site_refinement_flags_adp
_atom_site_refinement_flags_occupancy
_atom_site_disorder_assembly
_atom_site_disorder_group
C1 C 0.25449(9) 0.25720(6) 0.70176(6) 0.01942(18) Uani 1 1 d . . . . .
C2 C 0.12182(10) 0.23168(6) 0.65744(7) 0.02284(19) Uani 1 1 d . . . . .
C3 C 0.04574(11) 0.19420(7) 0.71051(8) 0.0320(2) Uani 1 1 d . . . . .
H3 H -0.0428 0.1767 0.6804 0.038 Uiso 1 1 calc R U . . .
C4 C 0.09690(12) 0.18203(8) 0.80601(8) 0.0362(3) Uani 1 1 d . . . . .
H4 H 0.0428 0.1582 0.8414 0.043 Uiso 1 1 calc R U . . .
C5 C 0.22713(12) 0.20475(7) 0.84988(7) 0.0307(2) Uani 1 1 d . . . . .
H5 H 0.2620 0.1958 0.9154 0.037 Uiso 1 1 calc R U . . .
C6 C 0.30839(10) 0.24060(6) 0.79951(7) 0.02295(19) Uani 1 1 d . . . . .
C7 C 0.06040(10) 0.24207(7) 0.55220(7) 0.0264(2) Uani 1 1 d . . . . .
H7 H 0.1107 0.2884 0.5311 0.032 Uiso 1 1 calc R U . . .
C8 C 0.07873(15) 0.16269(9) 0.49958(9) 0.0457(3) Uani 1 1 d . . . . .
H8A H 0.1740 0.1515 0.5104 0.069 Uiso 1 1 calc R U . . .
H8B H 0.0371 0.1707 0.4323 0.069 Uiso 1 1 calc R U . . .
H8C H 0.0369 0.1146 0.5220 0.069 Uiso 1 1 calc R U . . .
C9 C -0.08512(13) 0.26840(11) 0.52491(10) 0.0506(4) Uani 1 1 d . . . . .
H9A H -0.1390 0.2226 0.5399 0.076 Uiso 1 1 calc R U . . .
H9B H -0.1148 0.2801 0.4575 0.076 Uiso 1 1 calc R U . . .
H9C H -0.0954 0.3195 0.5597 0.076 Uiso 1 1 calc R U . . .
C10 C 0.45323(11) 0.25699(7) 0.85273(7) 0.0271(2) Uani 1 1 d . . . . .
H10 H 0.5015 0.2737 0.8060 0.033 Uiso 1 1 calc R U . . .
C11 C 0.52060(12) 0.17734(8) 0.90344(8) 0.0367(3) Uani 1 1 d . . . . .
H11A H 0.4794 0.1620 0.9529 0.055 Uiso 1 1 calc R U . . .
H11B H 0.6156 0.1885 0.9313 0.055 Uiso 1 1 calc R U . . .
H11C H 0.5099 0.1306 0.8585 0.055 Uiso 1 1 calc R U . . .
C12 C 0.46791(13) 0.32935(8) 0.92352(8) 0.0361(3) Uani 1 1 d . . . . .
H12A H 0.4250 0.3803 0.8913 0.054 Uiso 1 1 calc R U . . .
H12B H 0.5626 0.3407 0.9524 0.054 Uiso 1 1 calc R U . . .
H12C H 0.4256 0.3133 0.9722 0.054 Uiso 1 1 calc R U . . .
C13 C 0.40957(9) 0.39802(6) 0.69575(6) 0.01987(18) Uani 1 1 d . . . . .
C14 C 0.41173(11) 0.51983(6) 0.77644(7) 0.0275(2) Uani 1 1 d . . . . .
C15 C 0.53877(11) 0.50308(7) 0.77680(7) 0.0275(2) Uani 1 1 d . . . . .
C16 C 0.36212(15) 0.59092(8) 0.82442(10) 0.0444(3) Uani 1 1 d . . . . .
H16A H 0.3342 0.5686 0.8776 0.067 Uiso 1 1 calc R U . . .
H16B H 0.2862 0.6183 0.7800 0.067 Uiso 1 1 calc R U . . .
H16C H 0.4335 0.6324 0.8470 0.067 Uiso 1 1 calc R U . . .
C17 C 0.66218(13) 0.55029(8) 0.82639(9) 0.0393(3) Uani 1 1 d . . . . .
H17A H 0.6377 0.6046 0.8488 0.059 Uiso 1 1 calc R U . . .
H17B H 0.7162 0.5603 0.7830 0.059 Uiso 1 1 calc R U . . .
H17C H 0.7135 0.5168 0.8798 0.059 Uiso 1 1 calc R U . . .
C18 C 0.18552(10) 0.45544(7) 0.68858(8) 0.0284(2) Uani 1 1 d . . . . .
H18 H 0.1610 0.4017 0.6522 0.034 Uiso 1 1 calc R U . . .
C19 C 0.11466(14) 0.45345(10) 0.76517(11) 0.0461(3) Uani 1 1 d . . . . .
H19A H 0.1508 0.4073 0.8089 0.069 Uiso 1 1 calc R U . . .
H19B H 0.0192 0.4444 0.7369 0.069 Uiso 1 1 calc R U . . .
H19C H 0.1284 0.5074 0.7990 0.069 Uiso 1 1 calc R U . . .
C20 C 0.14177(13) 0.52740(8) 0.61853(10) 0.0418(3) Uani 1 1 d . . . . .
H20A H 0.1638 0.5817 0.6510 0.063 Uiso 1 1 calc R U . . .
H20B H 0.0454 0.5240 0.5899 0.063 Uiso 1 1 calc R U . . .
H20C H 0.1879 0.5227 0.5696 0.063 Uiso 1 1 calc R U . . .
C21 C 0.64793(10) 0.38831(7) 0.69890(8) 0.0313(2) Uani 1 1 d . . . . .
H21 H 0.6128 0.3342 0.6664 0.038 Uiso 1 1 calc R U . . .
C22 C 0.69005(13) 0.44292(8) 0.62743(9) 0.0396(3) Uani 1 1 d . . . . .
H22A H 0.6121 0.4556 0.5748 0.059 Uiso 1 1 calc R U . . .
H22B H 0.7563 0.4124 0.6044 0.059 Uiso 1 1 calc R U . . .
H22C H 0.7288 0.4959 0.6572 0.059 Uiso 1 1 calc R U . . .
C23 C 0.76349(12) 0.36446(10) 0.78335(11) 0.0500(4) Uani 1 1 d . . . . .
H23A H 0.8110 0.4158 0.8111 0.075 Uiso 1 1 calc R U . . .
H23B H 0.8247 0.3268 0.7631 0.075 Uiso 1 1 calc R U . . .
H23C H 0.7289 0.3354 0.8301 0.075 Uiso 1 1 calc R U . . .
N1 N 0.33222(8) 0.45519(5) 0.72552(6) 0.02295(17) Uani 1 1 d . . . . .
N2 N 0.53658(8) 0.42833(5) 0.72611(6) 0.02348(17) Uani 1 1 d . . . . .
P1 P 0.35818(2) 0.30206(2) 0.62993(2) 0.02080(7) Uani 1 1 d . . . . .

loop_
_atom_site_aniso_label
_atom_site_aniso_U_11
_atom_site_aniso_U_22
_atom_site_aniso_U_33
_atom_site_aniso_U_23
_atom_site_aniso_U_13
_atom_site_aniso_U_12
C1 0.0212(4) 0.0182(4) 0.0189(4) -0.0016(3) 0.0057(3) -0.0018(3)
C2 0.0215(4) 0.0219(4) 0.0239(4) -0.0021(4) 0.0042(4) -0.0017(4)
C3 0.0244(5) 0.0357(6) 0.0354(6) -0.0004(4) 0.0077(4) -0.0097(4)
C4 0.0344(6) 0.0441(7) 0.0338(6) 0.0037(5) 0.0154(5) -0.0126(5)
C5 0.0345(6) 0.0367(6) 0.0218(5) 0.0026(4) 0.0094(4) -0.0071(5)
C6 0.0247(5) 0.0244(5) 0.0194(4) -0.0011(3) 0.0054(4) -0.0035(4)
C7 0.0218(5) 0.0288(5) 0.0245(5) 0.0005(4) -0.0002(4) -0.0010(4)
C8 0.0561(8) 0.0453(7) 0.0279(6) -0.0068(5) -0.0016(5) 0.0136(6)
C9 0.0331(7) 0.0689(10) 0.0443(7) 0.0065(7) 0.0017(6) 0.0193(7)
C10 0.0268(5) 0.0344(6) 0.0179(4) 0.0015(4) 0.0027(4) -0.0057(4)
C11 0.0340(6) 0.0415(6) 0.0298(5) 0.0019(5) 0.0006(5) 0.0022(5)
C12 0.0434(7) 0.0358(6) 0.0236(5) -0.0013(4) 0.0005(5) -0.0119(5)
C13 0.0198(4) 0.0206(4) 0.0189(4) 0.0015(3) 0.0049(3) -0.0018(3)
C14 0.0341(5) 0.0218(5) 0.0266(5) -0.0042(4) 0.0082(4) -0.0060(4)
C15 0.0302(5) 0.0226(5) 0.0273(5) -0.0009(4) 0.0042(4) -0.0075(4)
C16 0.0509(8) 0.0346(6) 0.0506(7) -0.0191(6) 0.0189(6) -0.0057(6)
C17 0.0356(6) 0.0315(6) 0.0442(7) -0.0040(5) -0.0001(5) -0.0136(5)
C18 0.0213(5) 0.0261(5) 0.0382(6) -0.0024(4) 0.0089(4) 0.0006(4)
C19 0.0361(6) 0.0517(8) 0.0590(8) 0.0002(6) 0.0270(6) -0.0006(6)
C20 0.0357(6) 0.0382(7) 0.0482(7) 0.0047(5) 0.0062(5) 0.0108(5)
C21 0.0195(5) 0.0293(5) 0.0453(6) 0.0006(5) 0.0093(4) -0.0003(4)
C22 0.0351(6) 0.0429(7) 0.0457(7) -0.0018(5) 0.0194(5) -0.0040(5)
C23 0.0252(6) 0.0558(9) 0.0654(9) 0.0171(7) 0.0067(6) 0.0064(6)
N1 0.0229(4) 0.0212(4) 0.0254(4) -0.0025(3) 0.0078(3) -0.0021(3)
N2 0.0200(4) 0.0218(4) 0.0274(4) 0.0007(3) 0.0046(3) -0.0031(3)
P1 0.02336(13) 0.02196(13) 0.01785(12) -0.00248(9) 0.00700(9) -0.00330(9)

loop_
_atom_type_symbol
_atom_type_description
_atom_type_scat_dispersion_real
_atom_type_scat_dispersion_imag
_atom_type_scat_source
C C 0.0033 0.0016 'International Tables Vol C Tables 4.2.6.8 and 6.1.1.4'
H H 0.0000 0.0000 'International Tables Vol C Tables 4.2.6.8 and 6.1.1.4'
N N 0.0061 0.0033 'International Tables Vol C Tables 4.2.6.8 and 6.1.1.4'
P P 0.1023 0.0942 'International Tables Vol C Tables 4.2.6.8 and 6.1.1.4'

loop_
_geom_angle_atom_site_label_1
_geom_angle_atom_site_label_2
_geom_angle_atom_site_label_3
_geom_angle
_geom_angle_site_symmetry_1
_geom_angle_site_symmetry_3
_geom_angle_publ_flag
C2 C1 C6 118.58(8) . . ?
C2 C1 P1 119.54(7) . . ?
C6 C1 P1 121.64(7) . . ?
C3 C2 C1 119.69(9) . . ?
C3 C2 C7 118.69(9) . . ?
C1 C2 C7 121.61(9) . . ?
C4 C3 C2 121.23(10) . . ?
C4 C3 H3 119.4 . . ?
C2 C3 H3 119.4 . . ?
C3 C4 C5 119.77(10) . . ?
C3 C4 H4 120.1 . . ?
C5 C4 H4 120.1 . . ?
C4 C5 C6 121.20(10) . . ?
C4 C5 H5 119.4 . . ?
C6 C5 H5 119.4 . . ?
C5 C6 C1 119.42(9) . . ?
C5 C6 C10 117.10(9) . . ?
C1 C6 C10 123.44(8) . . ?
C8 C7 C9 110.44(11) . . ?
C8 C7 C2 111.18(9) . . ?
C9 C7 C2 114.10(10) . . ?
C8 C7 H7 106.9 . . ?
C9 C7 H7 106.9 . . ?
C2 C7 H7 106.9 . . ?
C7 C8 H8A 109.5 . . ?
C7 C8 H8B 109.5 . . ?
H8A C8 H8B 109.5 . . ?
C7 C8 H8C 109.5 . . ?
H8A C8 H8C 109.5 . . ?
H8B C8 H8C 109.5 . . ?
C7 C9 H9A 109.5 . . ?
C7 C9 H9B 109.5 . . ?
H9A C9 H9B 109.5 . . ?
C7 C9 H9C 109.5 . . ?
H9A C9 H9C 109.5 . . ?
H9B C9 H9C 109.5 . . ?
C6 C10 C12 112.25(9) . . ?
C6 C10 C11 111.72(9) . . ?
C12 C10 C11 109.32(9) . . ?
C6 C10 H10 107.8 . . ?
C12 C10 H10 107.8 . . ?
C11 C10 H10 107.8 . . ?
C10 C11 H11A 109.5 . . ?
C10 C11 H11B 109.5 . . ?
H11A C11 H11B 109.5 . . ?
C10 C11 H11C 109.5 . . ?
H11A C11 H11C 109.5 . . ?
H11B C11 H11C 109.5 . . ?
C10 C12 H12A 109.5 . . ?
C10 C12 H12B 109.5 . . ?
H12A C12 H12B 109.5 . . ?
C10 C12 H12C 109.5 . . ?
H12A C12 H12C 109.5 . . ?
H12B C12 H12C 109.5 . . ?
N2 C13 N1 105.69(8) . . ?
N2 C13 P1 126.16(7) . . ?
N1 C13 P1 128.15(7) . . ?
C15 C14 N1 107.15(9) . . ?
C15 C14 C16 127.88(10) . . ?
N1 C14 C16 124.91(10) . . ?
C14 C15 N2 107.09(9) . . ?
C14 C15 C17 128.06(10) . . ?
N2 C15 C17 124.73(10) . . ?
C14 C16 H16A 109.5 . . ?
C14 C16 H16B 109.5 . . ?
H16A C16 H16B 109.5 . . ?
C14 C16 H16C 109.5 . . ?
H16A C16 H16C 109.5 . . ?
H16B C16 H16C 109.5 . . ?
C15 C17 H17A 109.5 . . ?
C15 C17 H17B 109.5 . . ?
H17A C17 H17B 109.5 . . ?
C15 C17 H17C 109.5 . . ?
H17A C17 H17C 109.5 . . ?
H17B C17 H17C 109.5 . . ?
N1 C18 C19 113.17(10) . . ?
N1 C18 C20 109.83(9) . . ?
C19 C18 C20 114.20(10) . . ?
N1 C18 H18 106.3 . . ?
C19 C18 H18 106.3 . . ?
C20 C18 H18 106.3 . . ?
C18 C19 H19A 109.5 . . ?
C18 C19 H19B 109.5 . . ?
H19A C19 H19B 109.5 . . ?
C18 C19 H19C 109.5 . . ?
H19A C19 H19C 109.5 . . ?
H19B C19 H19C 109.5 . . ?
C18 C20 H20A 109.5 . . ?
C18 C20 H20B 109.5 . . ?
H20A C20 H20B 109.5 . . ?
C18 C20 H20C 109.5 . . ?
H20A C20 H20C 109.5 . . ?
H20B C20 H20C 109.5 . . ?
N2 C21 C22 110.51(9) . . ?
N2 C21 C23 112.65(11) . . ?
C22 C21 C23 113.30(10) . . ?
N2 C21 H21 106.6 . . ?
C22 C21 H21 106.6 . . ?
C23 C21 H21 106.6 . . ?
C21 C22 H22A 109.5 . . ?
C21 C22 H22B 109.5 . . ?
H22A C22 H22B 109.5 . . ?
C21 C22 H22C 109.5 . . ?
H22A C22 H22C 109.5 . . ?
H22B C22 H22C 109.5 . . ?
C21 C23 H23A 109.5 . . ?
C21 C23 H23B 109.5 . . ?
H23A C23 H23B 109.5 . . ?
C21 C23 H23C 109.5 . . ?
H23A C23 H23C 109.5 . . ?
H23B C23 H23C 109.5 . . ?
C13 N1 C14 109.96(8) . . ?
C13 N1 C18 121.90(8) . . ?
C14 N1 C18 126.73(9) . . ?
C13 N2 C15 110.08(8) . . ?
C13 N2 C21 121.88(9) . . ?
C15 N2 C21 127.82(9) . . ?
C13 P1 C1 98.22(4) . . ?

loop_
_geom_bond_atom_site_label_1
_geom_bond_atom_site_label_2
_geom_bond_distance
_geom_bond_site_symmetry_2
_geom_bond_publ_flag
C1 C2 1.4184(13) . ?
C1 C6 1.4275(13) . ?
C1 P1 1.8592(9) . ?
C2 C3 1.3972(14) . ?
C2 C7 1.5240(14) . ?
C3 C4 1.3827(17) . ?
C3 H3 0.9500 . ?
C4 C5 1.3834(16) . ?
C4 H4 0.9500 . ?
C5 C6 1.3980(14) . ?
C5 H5 0.9500 . ?
C6 C10 1.5229(14) . ?
C7 C8 1.5175(16) . ?
C7 C9 1.5196(16) . ?
C7 H7 1.0000 . ?
C8 H8A 0.9800 . ?
C8 H8B 0.9800 . ?
C8 H8C 0.9800 . ?
C9 H9A 0.9800 . ?
C9 H9B 0.9800 . ?
C9 H9C 0.9800 . ?
C10 C12 1.5314(16) . ?
C10 C11 1.5335(16) . ?
C10 H10 1.0000 . ?
C11 H11A 0.9800 . ?
C11 H11B 0.9800 . ?
C11 H11C 0.9800 . ?
C12 H12A 0.9800 . ?
C12 H12B 0.9800 . ?
C12 H12C 0.9800 . ?
C13 N2 1.3648(12) . ?
C13 N1 1.3651(12) . ?
C13 P1 1.8028(10) . ?
C14 C15 1.3527(16) . ?
C14 N1 1.3986(13) . ?
C14 C16 1.4977(16) . ?
C15 N2 1.3971(13) . ?
C15 C17 1.4949(15) . ?
C16 H16A 0.9800 . ?
C16 H16B 0.9800 . ?
C16 H16C 0.9800 . ?
C17 H17A 0.9800 . ?
C17 H17B 0.9800 . ?
C17 H17C 0.9800 . ?
C18 N1 1.4783(13) . ?
C18 C19 1.5199(16) . ?
C18 C20 1.5227(16) . ?
C18 H18 1.0000 . ?
C19 H19A 0.9800 . ?
C19 H19B 0.9800 . ?
C19 H19C 0.9800 . ?
C20 H20A 0.9800 . ?
C20 H20B 0.9800 . ?
C20 H20C 0.9800 . ?
C21 N2 1.4762(13) . ?
C21 C22 1.5243(17) . ?
C21 C23 1.5270(17) . ?
C21 H21 1.0000 . ?
C22 H22A 0.9800 . ?
C22 H22B 0.9800 . ?
C22 H22C 0.9800 . ?
C23 H23A 0.9800 . ?
C23 H23B 0.9800 . ?
C23 H23C 0.9800 . ?

loop_
_geom_torsion_atom_site_label_1
_geom_torsion_atom_site_label_2
_geom_torsion_atom_site_label_3
_geom_torsion_atom_site_label_4
_geom_torsion
_geom_torsion_site_symmetry_1
_geom_torsion_site_symmetry_2
_geom_torsion_site_symmetry_3
_geom_torsion_site_symmetry_4
_geom_torsion_publ_flag
C6 C1 C2 C3 2.44(14) . . . . ?
P1 C1 C2 C3 176.93(8) . . . . ?
C6 C1 C2 C7 -176.01(9) . . . . ?
P1 C1 C2 C7 -1.52(13) . . . . ?
C1 C2 C3 C4 0.57(17) . . . . ?
C7 C2 C3 C4 179.06(11) . . . . ?
C2 C3 C4 C5 -2.09(19) . . . . ?
C3 C4 C5 C6 0.51(19) . . . . ?
C4 C5 C6 C1 2.53(17) . . . . ?
C4 C5 C6 C10 -175.34(11) . . . . ?
C2 C1 C6 C5 -3.95(14) . . . . ?
P1 C1 C6 C5 -178.31(8) . . . . ?
C2 C1 C6 C10 173.77(9) . . . . ?
P1 C1 C6 C10 -0.59(14) . . . . ?
C3 C2 C7 C8 -85.77(13) . . . . ?
C1 C2 C7 C8 92.69(12) . . . . ?
C3 C2 C7 C9 39.92(14) . . . . ?
C1 C2 C7 C9 -141.61(11) . . . . ?
C5 C6 C10 C12 -70.35(12) . . . . ?
C1 C6 C10 C12 111.88(11) . . . . ?
C5 C6 C10 C11 52.87(13) . . . . ?
C1 C6 C10 C11 -124.91(10) . . . . ?
N1 C14 C15 N2 0.02(11) . . . . ?
C16 C14 C15 N2 177.27(11) . . . . ?
N1 C14 C15 C17 -176.12(10) . . . . ?
C16 C14 C15 C17 1.1(2) . . . . ?
N2 C13 N1 C14 -1.52(11) . . . . ?
P1 C13 N1 C14 178.54(7) . . . . ?
N2 C13 N1 C18 165.82(8) . . . . ?
P1 C13 N1 C18 -14.12(13) . . . . ?
C15 C14 N1 C13 0.95(11) . . . . ?
C16 C14 N1 C13 -176.41(11) . . . . ?
C15 C14 N1 C18 -165.63(10) . . . . ?
C16 C14 N1 C18 17.01(17) . . . . ?
C19 C18 N1 C13 127.60(11) . . . . ?
C20 C18 N1 C13 -103.47(11) . . . . ?
C19 C18 N1 C14 -67.29(14) . . . . ?
C20 C18 N1 C14 61.64(13) . . . . ?
N1 C13 N2 C15 1.53(10) . . . . ?
P1 C13 N2 C15 -178.52(7) . . . . ?
N1 C13 N2 C21 -173.45(9) . . . . ?
P1 C13 N2 C21 6.49(13) . . . . ?
C14 C15 N2 C13 -0.98(11) . . . . ?
C17 C15 N2 C13 175.32(10) . . . . ?
C14 C15 N2 C21 173.63(10) . . . . ?
C17 C15 N2 C21 -10.07(17) . . . . ?
C22 C21 N2 C13 106.53(11) . . . . ?
C23 C21 N2 C13 -125.62(11) . . . . ?
C22 C21 N2 C15 -67.51(14) . . . . ?
C23 C21 N2 C15 60.35(14) . . . . ?
N2 C13 P1 C1 131.41(8) . . . . ?
N1 C13 P1 C1 -48.66(9) . . . . ?
C2 C1 P1 C13 127.62(8) . . . . ?
C6 C1 P1 C13 -58.07(9) . . . . ?
